data_4061816
_journal_name_full Organometallics
_journal_paper_doi 10.1021/om058005y
_journal_year 2005
_chemical_formula_sum 'C26 H28 Cl N O8 Pd S'
_chemical_formula_weight 656.40
_space_group_IT_number 14
_symmetry_cell_setting monoclinic
_symmetry_space_group_name_Hall '-P 2ybc'
_symmetry_space_group_name_H-M 'P 1 21/c 1'
_cell_angle_alpha 90.00
_cell_angle_beta 101.84(3)
_cell_angle_gamma 90.00
_cell_formula_units_Z 4
_cell_length_a 10.939(2)
_cell_length_b 11.314(2)
_cell_length_c 22.949(5)
_cell_measurement_temperature 293(2)
_cell_volume 2779.8(10)
_diffrn_ambient_temperature 293(2)
_exptl_crystal_density_diffrn 1.568
_cod_original_sg_symbol_H-M 'P 21/c'
_cod_database_code 4061816

loop_
_symmetry_equiv_pos_as_xyz
'x, y, z'
'-x, y+1/2, -z+1/2'
'-x, -y, -z'
'x, -y-1/2, z-1/2'

loop_
_atom_site_label
_atom_site_type_symbol
_atom_site_fract_x
_atom_site_fract_y
_atom_site_fract_z
_atom_site_U_iso_or_equiv
_atom_site_adp_type
_atom_site_occupancy
_atom_site_symmetry_multiplicity
_atom_site_calc_flag
_atom_site_refinement_flags
_atom_site_disorder_assembly
_atom_site_disorder_group
Pd Pd 0.20379(3) 0.68860(3) 0.432971(16) 0.02980(13) Uani 1 1 d . . .
Cl Cl 0.34885(12) 0.63910(14) 0.51805(6) 0.0458(3) Uani 1 1 d . . .
S S 0.02803(13) 0.74773(13) 0.36760(6) 0.0410(3) Uani 1 1 d . . .
O1 O 0.2768(4) 0.9440(4) 0.52863(16) 0.0463(9) Uani 1 1 d . . .
O2 O 0.1098(4) 0.9756(5) 0.45573(19) 0.0605(12) Uani 1 1 d . . .
O3 O 0.4618(4) 1.0342(3) 0.36370(17) 0.0439(9) Uani 1 1 d . . .
O4 O 0.3484(4) 1.0925(3) 0.42905(19) 0.0524(11) Uani 1 1 d . . .
O5 O 0.2334(3) 0.8738(3) 0.28706(15) 0.0421(9) Uani 1 1 d . . .
O6 O 0.3767(4) 0.7589(4) 0.25827(16) 0.0480(10) Uani 1 1 d . . .
O7 O 0.4522(4) 0.5541(4) 0.3268(2) 0.0571(11) Uani 1 1 d . . .
O8 O 0.6318(4) 0.6460(5) 0.3230(2) 0.0764(16) Uani 1 1 d . . .
N N 0.1091(4) 0.5212(4) 0.42306(18) 0.0378(10) Uani 1 1 d . . .
C1 C 0.1607(6) 0.4123(5) 0.4276(2) 0.0486(15) Uani 1 1 d . . .
C2 C 0.0877(8) 0.3131(6) 0.4327(3) 0.066(2) Uani 1 1 d . . .
H2A H 0.1236 0.2383 0.4371 0.080 Uiso 1 1 calc R . .
C3 C -0.0388(9) 0.3273(8) 0.4312(3) 0.082(3) Uani 1 1 d . . .
H3A H -0.0878 0.2625 0.4365 0.098 Uiso 1 1 calc R . .
C4 C -0.0916(7) 0.4385(8) 0.4218(3) 0.065(2) Uani 1 1 d . . .
H4A H -0.1771 0.4487 0.4186 0.078 Uiso 1 1 calc R . .
C5 C -0.0164(5) 0.5333(6) 0.4174(2) 0.0469(15) Uani 1 1 d . . .
C6 C -0.0698(5) 0.6552(6) 0.4045(3) 0.0512(16) Uani 1 1 d . . .
H6A H -0.0782 0.6924 0.4416 0.061 Uiso 1 1 calc R . .
H6B H -0.1525 0.6492 0.3794 0.061 Uiso 1 1 calc R . .
C7 C 0.2942(7) 0.4018(6) 0.4228(3) 0.0603(18) Uani 1 1 d . . .
H7A H 0.3281 0.4792 0.4196 0.090 Uiso 1 1 calc R . .
H7B H 0.2998 0.3564 0.3881 0.090 Uiso 1 1 calc R . .
H7C H 0.3405 0.3631 0.4576 0.090 Uiso 1 1 calc R . .
C8 C 0.0135(5) 0.6732(5) 0.2980(2) 0.0376(12) Uani 1 1 d . . .
C9 C 0.1092(6) 0.6054(5) 0.2847(3) 0.0472(14) Uani 1 1 d . . .
H9A H 0.1820 0.5931 0.3131 0.057 Uiso 1 1 calc R . .
C10 C 0.0957(7) 0.5557(6) 0.2285(3) 0.0622(18) Uani 1 1 d . . .
H10A H 0.1591 0.5094 0.2191 0.075 Uiso 1 1 calc R . .
C11 C -0.0134(7) 0.5756(7) 0.1862(3) 0.0643(19) Uani 1 1 d . . .
H11A H -0.0221 0.5427 0.1484 0.077 Uiso 1 1 calc R . .
C12 C -0.1077(7) 0.6429(7) 0.1995(3) 0.0622(19) Uani 1 1 d . . .
H12A H -0.1801 0.6552 0.1709 0.075 Uiso 1 1 calc R . .
C13 C -0.0957(6) 0.6928(6) 0.2557(3) 0.0525(15) Uani 1 1 d . . .
H13A H -0.1596 0.7388 0.2649 0.063 Uiso 1 1 calc R . .
C14 C 0.2726(4) 0.8518(4) 0.4365(2) 0.0298(10) Uani 1 1 d . . .
C15 C 0.3505(4) 0.8880(4) 0.4028(2) 0.0287(10) Uani 1 1 d . . .
C16 C 0.3971(4) 0.8047(4) 0.3614(2) 0.0299(10) Uani 1 1 d . . .
C17 C 0.4932(5) 0.7302(5) 0.3797(2) 0.0354(11) Uani 1 1 d . . .
C18 C 0.2113(5) 0.9322(5) 0.4736(2) 0.0352(11) Uani 1 1 d . . .
C19 C 0.2174(7) 1.0137(7) 0.5682(3) 0.0652(19) Uani 1 1 d . . .
H19A H 0.2714 1.0177 0.6068 0.098 Uiso 1 1 calc R . .
H19B H 0.1398 0.9773 0.5716 0.098 Uiso 1 1 calc R . .
H19C H 0.2016 1.0920 0.5524 0.098 Uiso 1 1 calc R . .
C20 C 0.3861(5) 1.0147(5) 0.4016(2) 0.0352(11) Uani 1 1 d . . .
C21 C 0.4988(7) 1.1553(6) 0.3575(3) 0.0630(18) Uani 1 1 d . . .
H21A H 0.5530 1.1592 0.3295 0.095 Uiso 1 1 calc R . .
H21B H 0.5421 1.1846 0.3954 0.095 Uiso 1 1 calc R . .
H21C H 0.4260 1.2028 0.3434 0.095 Uiso 1 1 calc R . .
C22 C 0.3372(4) 0.8080(5) 0.2971(2) 0.0325(10) Uani 1 1 d . . .
C23 C 0.1712(6) 0.8854(6) 0.2252(2) 0.0517(15) Uani 1 1 d . . .
H23A H 0.0981 0.9338 0.2224 0.078 Uiso 1 1 calc R . .
H23B H 0.1473 0.8086 0.2089 0.078 Uiso 1 1 calc R . .
H23C H 0.2270 0.9216 0.2031 0.078 Uiso 1 1 calc R . .
C24 C 0.5334(5) 0.6424(5) 0.3386(3) 0.0453(14) Uani 1 1 d . . .
C25 C 0.4847(9) 0.4608(7) 0.2900(4) 0.089(3) Uani 1 1 d . . .
H25A H 0.4205 0.4016 0.2841 0.134 Uiso 1 1 calc R . .
H25B H 0.5626 0.4260 0.3092 0.134 Uiso 1 1 calc R . .
H25C H 0.4926 0.4926 0.2522 0.134 Uiso 1 1 calc R . .
C26 C 0.5699(5) 0.7245(7) 0.4413(3) 0.0553(16) Uani 1 1 d . . .
H26A H 0.5404 0.7824 0.4657 0.083 Uiso 1 1 calc R . .
H26B H 0.6557 0.7404 0.4403 0.083 Uiso 1 1 calc R . .
H26C H 0.5631 0.6472 0.4575 0.083 Uiso 1 1 calc R . .

loop_
_atom_site_aniso_label
_atom_site_aniso_U_11
_atom_site_aniso_U_22
_atom_site_aniso_U_33
_atom_site_aniso_U_23
_atom_site_aniso_U_13
_atom_site_aniso_U_12
Pd 0.0278(2) 0.0328(2) 0.0286(2) -0.00018(16) 0.00521(13) -0.00377(16)
Cl 0.0380(7) 0.0547(8) 0.0404(7) 0.0076(6) -0.0025(5) -0.0068(6)
S 0.0383(7) 0.0444(8) 0.0363(7) -0.0047(6) -0.0014(5) 0.0031(6)
O1 0.050(2) 0.054(2) 0.035(2) -0.0097(18) 0.0103(17) 0.0097(19)
O2 0.041(2) 0.087(3) 0.052(3) -0.015(2) 0.0061(19) 0.021(2)
O3 0.055(2) 0.034(2) 0.048(2) -0.0016(17) 0.0237(19) -0.0094(18)
O4 0.069(3) 0.032(2) 0.063(3) -0.0081(19) 0.031(2) -0.0035(19)
O5 0.047(2) 0.046(2) 0.0323(19) -0.0011(16) 0.0045(16) 0.0124(18)
O6 0.061(3) 0.049(2) 0.036(2) -0.0020(18) 0.0160(18) 0.015(2)
O7 0.073(3) 0.035(2) 0.070(3) -0.002(2) 0.033(2) 0.005(2)
O8 0.041(2) 0.114(4) 0.080(3) -0.022(3) 0.027(2) 0.010(3)
N 0.043(2) 0.043(3) 0.029(2) 0.0009(19) 0.0118(18) -0.010(2)
C1 0.076(4) 0.039(3) 0.031(3) 0.003(2) 0.011(3) -0.009(3)
C2 0.116(7) 0.046(4) 0.034(3) 0.001(3) 0.012(4) -0.028(4)
C3 0.119(7) 0.085(6) 0.044(4) -0.006(4) 0.021(4) -0.069(6)
C4 0.062(4) 0.093(6) 0.042(3) -0.005(4) 0.014(3) -0.044(4)
C5 0.047(3) 0.069(4) 0.026(3) -0.006(3) 0.010(2) -0.022(3)
C6 0.032(3) 0.080(5) 0.043(3) -0.004(3) 0.011(2) -0.001(3)
C7 0.081(5) 0.040(3) 0.063(4) 0.008(3) 0.020(4) 0.020(3)
C8 0.042(3) 0.037(3) 0.031(3) 0.001(2) 0.000(2) -0.007(2)
C9 0.049(3) 0.052(4) 0.041(3) 0.000(3) 0.010(3) -0.005(3)
C10 0.082(5) 0.058(4) 0.053(4) -0.007(3) 0.028(4) -0.007(4)
C11 0.087(5) 0.065(5) 0.039(3) -0.005(3) 0.009(3) -0.024(4)
C12 0.067(4) 0.070(5) 0.040(3) 0.007(3) -0.012(3) -0.020(4)
C13 0.048(3) 0.062(4) 0.042(3) 0.003(3) -0.002(3) -0.002(3)
C14 0.029(2) 0.032(2) 0.027(2) -0.0006(19) 0.0016(18) 0.000(2)
C15 0.030(2) 0.027(2) 0.028(2) -0.0017(19) 0.0040(19) -0.0006(19)
C16 0.033(2) 0.026(2) 0.033(2) -0.001(2) 0.0132(19) -0.003(2)
C17 0.031(3) 0.036(3) 0.042(3) 0.002(2) 0.014(2) 0.002(2)
C18 0.040(3) 0.039(3) 0.028(2) -0.004(2) 0.009(2) -0.007(2)
C19 0.075(5) 0.080(5) 0.044(3) -0.020(3) 0.022(3) 0.008(4)
C20 0.035(3) 0.033(3) 0.037(3) 0.000(2) 0.004(2) 0.001(2)
C21 0.075(5) 0.047(4) 0.071(5) 0.005(3) 0.024(4) -0.022(3)
C22 0.034(2) 0.031(2) 0.034(2) 0.005(2) 0.011(2) 0.002(2)
C23 0.054(4) 0.059(4) 0.037(3) 0.005(3) -0.001(3) 0.010(3)
C24 0.043(3) 0.048(3) 0.047(3) 0.004(3) 0.015(3) 0.018(3)
C25 0.128(8) 0.046(4) 0.107(7) -0.023(4) 0.057(6) 0.009(5)
C26 0.039(3) 0.078(5) 0.046(3) 0.005(3) 0.003(3) 0.011(3)

loop_
_geom_bond_atom_site_label_1
_geom_bond_atom_site_label_2
_geom_bond_distance
_geom_bond_site_symmetry_2
_geom_bond_publ_flag
Pd C14 1.989(5) . ?
Pd N 2.148(4) . ?
Pd S 2.2828(15) . ?
Pd Cl 2.3179(15) . ?
S C8 1.784(5) . ?
S C6 1.825(6) . ?
O1 C18 1.324(6) . ?
O1 C19 1.454(7) . ?
O2 C18 1.206(6) . ?
O3 C20 1.336(6) . ?
O3 C21 1.445(7) . ?
O4 C20 1.204(6) . ?
O5 C22 1.337(6) . ?
O5 C23 1.450(6) . ?
O6 C22 1.203(6) . ?
O7 C24 1.327(7) . ?
O7 C25 1.441(8) . ?
O8 C24 1.203(7) . ?
N C1 1.350(8) . ?
N C5 1.359(7) . ?
C1 C2 1.396(9) . ?
C1 C7 1.491(9) . ?
C2 C3 1.387(12) . ?
C3 C4 1.382(12) . ?
C4 C5 1.368(8) . ?
C5 C6 1.503(9) . ?
C8 C9 1.383(8) . ?
C8 C13 1.394(7) . ?
C9 C10 1.387(8) . ?
C10 C11 1.393(10) . ?
C11 C12 1.367(10) . ?
C12 C13 1.388(9) . ?
C14 C15 1.328(7) . ?
C14 C18 1.497(7) . ?
C15 C20 1.487(7) . ?
C15 C16 1.500(6) . ?
C16 C17 1.346(7) . ?
C16 C22 1.487(7) . ?
C17 C26 1.490(8) . ?
C17 C24 1.496(7) . ?
